data_1555588
loop_
_publ_author_name
'Berionni Berna, Beatrice'
'Nardis, Sara'
'Galloni, Pierluca'
'Savoldelli, Andrea'
'Stefanelli, Manuela'
'Fronczek, Frank R.'
'Smith, Kevin M.'
'Paolesse, Roberto'

_publ_section_title
;
 \b-Pyrrolopyrazino Annulated Corroles via a Pictet-Spengler Approach.
;
_journal_issue 14
_journal_name_full 'Organic letters'
_journal_page_first 3318
_journal_page_last 3321
_journal_paper_doi 10.1021/acs.orglett.6b01314
_journal_volume 18
_journal_year 2016
_chemical_formula_moiety 'C53 H49 Cu N6 O2, 0.59(C H Cl3)'
_chemical_formula_sum 'C53.59 H49.59 Cl1.77 Cu N6 O2'
_chemical_formula_weight 935.95
_space_group_IT_number 2
_space_group_name_Hall '-P 1'
_space_group_name_H-M_alt 'P -1'
_symmetry_cell_setting triclinic
_symmetry_space_group_name_Hall '-P 1'
_symmetry_space_group_name_H-M 'P -1'
_atom_sites_solution_hydrogens geom
_atom_sites_solution_primary direct
_atom_sites_solution_secondary difmap
_audit_creation_method SHELXL-97
_cell_angle_alpha 82.850(5)
_cell_angle_beta 78.821(5)
_cell_angle_gamma 77.371(5)
_cell_formula_units_Z 2
_cell_length_a 8.0804(6)
_cell_length_b 16.5626(10)
_cell_length_c 17.4337(11)
_cell_measurement_reflns_used 777
_cell_measurement_temperature 90.0(5)
_cell_measurement_theta_max 42.36
_cell_measurement_theta_min 2.74
_cell_volume 2225.3(3)
_computing_cell_refinement 'Bruker SAINT'
_computing_data_collection 'Bruker APEX2'
_computing_data_reduction 'Bruker SAINT'
_computing_molecular_graphics 'ORTEP-3 for Windows (Farrugia, 2012)'
_computing_publication_material 'SHELXL-97 (Sheldrick, 2008)'
_computing_structure_refinement 'SHELXL-97 (Sheldrick, 2008)'
_computing_structure_solution 'SHELXS-97 (Sheldrick, 2008)'
_diffrn_ambient_temperature 90.0(5)
_diffrn_measured_fraction_theta_full 0.969
_diffrn_measured_fraction_theta_max 0.969
_diffrn_measurement_device_type 'Bruker Kappa APEX-II DUO'
_diffrn_measurement_method '\f and \w scans'
_diffrn_radiation_monochromator 'QUAZAR multilayer optics'
_diffrn_radiation_source 'I\mS microfocus'
_diffrn_radiation_type CuK\a
_diffrn_radiation_wavelength 1.54184
_diffrn_reflns_av_R_equivalents 0.1419
_diffrn_reflns_av_sigmaI/netI 0.2387
_diffrn_reflns_limit_h_max 8
_diffrn_reflns_limit_h_min -6
_diffrn_reflns_limit_k_max 18
_diffrn_reflns_limit_k_min -18
_diffrn_reflns_limit_l_max 19
_diffrn_reflns_limit_l_min -19
_diffrn_reflns_number 13801
_diffrn_reflns_theta_full 58.92
_diffrn_reflns_theta_max 58.92
_diffrn_reflns_theta_min 2.59
_exptl_absorpt_coefficient_mu 2.068
_exptl_absorpt_correction_T_max 0.9796
_exptl_absorpt_correction_T_min 0.6938
_exptl_absorpt_correction_type multi-scan
_exptl_absorpt_process_details 'SADABS (Sheldrick, 2002)'
_exptl_crystal_colour brown
_exptl_crystal_density_diffrn 1.397
_exptl_crystal_density_method 'not measured'
_exptl_crystal_description needle
_exptl_crystal_F_000 976
_exptl_crystal_size_max 0.18
_exptl_crystal_size_mid 0.02
_exptl_crystal_size_min 0.01
_platon_squeeze_details
;
The 
69 electrons removed by SQUEEZE correspond to 1.18 molecules of
disordered chloroform per unit cell, or 0.59 per corrole molecule.
The disordered solvent is included in the formula, FW, density,
etc., but is not in the model.
;
_refine_diff_density_max 0.357
_refine_diff_density_min -0.471
_refine_diff_density_rms 0.082
_refine_ls_extinction_method none
_refine_ls_goodness_of_fit_ref 0.867
_refine_ls_hydrogen_treatment constr
_refine_ls_matrix_type full
_refine_ls_number_parameters 559
_refine_ls_number_reflns 6179
_refine_ls_number_restraints 114
_refine_ls_restrained_S_all 0.862
_refine_ls_R_factor_all 0.1867
_refine_ls_R_factor_gt 0.0798
_refine_ls_shift/su_max 0.000
_refine_ls_shift/su_mean 0.000
_refine_ls_structure_factor_coef Fsqd
_refine_ls_weighting_details 'calc w=1/[\s^2^(Fo^2^)+(0.0573P)^2^] where P=(Fo^2^+2Fc^2^)/3'
_refine_ls_weighting_scheme calc
_refine_ls_wR_factor_gt 0.1510
_refine_ls_wR_factor_ref 0.1861
_reflns_number_gt 2544
_reflns_number_total 6179
_reflns_threshold_expression I>2\s(I)
_cod_data_source_file ol6b01314_si_002.cif
_cod_data_source_block BBB3-2015
_cod_depositor_comments
;
The following automatic conversions were performed:

data item '_symmetry_cell_setting' value 'Triclinic' was changed to
'triclinic' in accordance with the
/home/saulius/struct/COD-crude-data/automatic-downloads/DataCite-retrospective/ACS/depositions/lib/dictionaries/cif_core.dic
dictionary named 'cif_core.dic' version 2.4.2 last updated on
2011-04-26.

Automatic conversion script
Id: cif_fix_values 6909 2019-04-08 15:41:33Z antanas 
;
_cod_original_sg_symbol_Hall '-P 1 '
_cod_original_sg_symbol_H-M 'P -1   '
_cod_database_code 1555588

loop_
_symmetry_equiv_pos_as_xyz
'x, y, z'
'-x, -y, -z'

loop_
_atom_site_label
_atom_site_type_symbol
_atom_site_fract_x
_atom_site_fract_y
_atom_site_fract_z
_atom_site_U_iso_or_equiv
_atom_site_adp_type
_atom_site_occupancy
_atom_site_symmetry_multiplicity
_atom_site_calc_flag
_atom_site_refinement_flags
Cu1 Cu 0.75388(16) 0.48782(7) 0.54940(7) 0.0338(4) Uani 1 1 d .
O1 O 0.5405(8) 0.5843(3) 0.9035(4) 0.0516(17) Uani 1 1 d .
O2 O 0.6565(7) 0.6680(4) 0.8140(3) 0.0475(16) Uani 1 1 d .
N1 N 0.6696(8) 0.4973(4) 0.6583(3) 0.0289(16) Uani 1 1 d .
N2 N 0.6510(8) 0.5989(3) 0.5249(4) 0.0294(17) Uani 1 1 d .
N3 N 0.8155(8) 0.4552(4) 0.4449(4) 0.0301(16) Uani 1 1 d .
N4 N 0.8739(8) 0.3849(4) 0.5889(4) 0.0334(17) Uani 1 1 d .
N5 N 0.7662(8) 0.4128(4) 0.8490(4) 0.0350(17) Uani 1 1 d .
N6 N 0.6073(9) 0.6017(4) 0.8356(4) 0.0440(19) Uani 1 1 d .
C1 C 0.7428(10) 0.4357(5) 0.7076(5) 0.033(2) Uani 1 1 d U
C2 C 0.7135(10) 0.4624(4) 0.7831(4) 0.0284(19) Uani 1 1 d U
C3 C 0.6278(10) 0.5438(4) 0.7769(4) 0.032(2) Uani 1 1 d U
C4 C 0.6006(10) 0.5667(5) 0.6980(5) 0.034(2) Uani 1 1 d U
C5 C 0.5169(10) 0.6392(5) 0.6601(5) 0.033(2) Uani 1 1 d U
C6 C 0.5314(10) 0.6502(5) 0.5783(5) 0.034(2) Uani 1 1 d U
C7 C 0.4269(10) 0.7111(5) 0.5347(5) 0.037(2) Uani 1 1 d U
H7 H 0.3369 0.7537 0.5562 0.044 Uiso 1 1 calc R
C8 C 0.4755(10) 0.6992(5) 0.4570(5) 0.034(2) Uani 1 1 d U
H8 H 0.4248 0.7309 0.4151 0.041 Uiso 1 1 calc R
C9 C 0.6168(10) 0.6301(5) 0.4502(5) 0.031(2) Uani 1 1 d U
C10 C 0.7029(10) 0.5926(5) 0.3812(5) 0.033(2) Uani 1 1 d U
C11 C 0.8036(10) 0.5127(5) 0.3788(5) 0.031(2) Uani 1 1 d U
C12 C 0.9127(10) 0.4751(5) 0.3120(5) 0.035(2) Uani 1 1 d U
H12 H 0.9279 0.4994 0.2595 0.042 Uiso 1 1 calc R
C13 C 0.9914(10) 0.3969(5) 0.3387(5) 0.035(2) Uani 1 1 d U
H13 H 1.0703 0.3575 0.3073 0.042 Uiso 1 1 calc R
C14 C 0.9359(10) 0.3851(5) 0.4198(5) 0.030(2) Uani 1 1 d U
C15 C 0.9820(10) 0.3129(4) 0.4715(5) 0.033(2) Uani 1 1 d U
C16 C 0.9435(10) 0.3122(5) 0.5527(5) 0.037(2) Uani 1 1 d U
C17 C 0.9469(10) 0.2458(5) 0.6121(5) 0.039(2) Uani 1 1 d U
H17 H 0.9895 0.1888 0.6040 0.047 Uiso 1 1 calc R
C18 C 0.8794(10) 0.2767(5) 0.6826(5) 0.036(2) Uani 1 1 d U
H18 H 0.8654 0.2457 0.7322 0.043 Uiso 1 1 calc R
C19 C 0.8330(10) 0.3656(5) 0.6676(5) 0.030(2) Uani 1 1 d U
C20 C 0.4039(10) 0.7062(4) 0.7069(4) 0.029(2) Uani 1 1 d .
C21 C 0.2789(11) 0.6873(5) 0.7697(5) 0.040(2) Uani 1 1 d .
H21 H 0.2636 0.6315 0.7810 0.048 Uiso 1 1 calc R
C22 C 0.1775(11) 0.7470(4) 0.8157(5) 0.037(2) Uani 1 1 d .
H22 H 0.0941 0.7317 0.8583 0.045 Uiso 1 1 calc R
C23 C 0.1947(11) 0.8313(5) 0.8008(4) 0.039(2) Uani 1 1 d .
C24 C 0.3150(11) 0.8494(5) 0.7376(5) 0.042(2) Uani 1 1 d .
H24 H 0.3255 0.9057 0.7243 0.051 Uiso 1 1 calc R
C25 C 0.4218(11) 0.7892(4) 0.6924(5) 0.038(2) Uani 1 1 d .
H25 H 0.5081 0.8043 0.6511 0.046 Uiso 1 1 calc R
C26 C 0.0876(12) 0.8973(5) 0.8551(5) 0.043(2) Uani 1 1 d .
C27 C 0.0995(11) 0.9855(5) 0.8199(5) 0.051(3) Uani 1 1 d .
H27A H 0.0586 0.9957 0.7696 0.076 Uiso 1 1 calc R
H27B H 0.2195 0.9921 0.8118 0.076 Uiso 1 1 calc R
H27C H 0.0281 1.0254 0.8560 0.076 Uiso 1 1 calc R
C28 C 0.1513(14) 0.8813(6) 0.9336(5) 0.074(4) Uani 1 1 d .
H28A H 0.1437 0.8247 0.9560 0.110 Uiso 1 1 calc R
H28B H 0.0799 0.9212 0.9697 0.110 Uiso 1 1 calc R
H28C H 0.2713 0.8878 0.9255 0.110 Uiso 1 1 calc R
C29 C -0.1049(13) 0.8908(5) 0.8712(5) 0.061(3) Uani 1 1 d .
H29A H -0.1159 0.8346 0.8938 0.092 Uiso 1 1 calc R
H29B H -0.1501 0.9025 0.8218 0.092 Uiso 1 1 calc R
H29C H -0.1702 0.9311 0.9081 0.092 Uiso 1 1 calc R
C30 C 0.6783(10) 0.6445(5) 0.3075(5) 0.034(2) Uani 1 1 d .
C31 C 0.6985(10) 0.7272(5) 0.2993(5) 0.034(2) Uani 1 1 d .
H31 H 0.7347 0.7478 0.3404 0.041 Uiso 1 1 calc R
C32 C 0.6676(10) 0.7795(5) 0.2339(5) 0.036(2) Uani 1 1 d .
H32 H 0.6857 0.8347 0.2307 0.043 Uiso 1 1 calc R
C33 C 0.6097(10) 0.7539(5) 0.1714(5) 0.034(2) Uani 1 1 d .
C34 C 0.5920(10) 0.6697(5) 0.1787(5) 0.036(2) Uani 1 1 d .
H34 H 0.5529 0.6491 0.1383 0.044 Uiso 1 1 calc R
C35 C 0.6312(10) 0.6166(5) 0.2444(5) 0.035(2) Uani 1 1 d .
H35 H 0.6255 0.5597 0.2460 0.042 Uiso 1 1 calc R
C36 C 0.5555(11) 0.8124(5) 0.1014(5) 0.041(2) Uani 1 1 d .
C37 C 0.3549(11) 0.8380(5) 0.1189(4) 0.044(2) Uani 1 1 d .
H37A H 0.3049 0.7882 0.1252 0.066 Uiso 1 1 calc R
H37B H 0.3147 0.8754 0.0752 0.066 Uiso 1 1 calc R
H37C H 0.3191 0.8663 0.1673 0.066 Uiso 1 1 calc R
C38 C 0.6245(12) 0.8920(5) 0.0925(5) 0.050(3) Uani 1 1 d .
H38A H 0.5869 0.9275 0.0473 0.076 Uiso 1 1 calc R
H38B H 0.7506 0.8784 0.0845 0.076 Uiso 1 1 calc R
H38C H 0.5805 0.9213 0.1401 0.076 Uiso 1 1 calc R
C39 C 0.6088(10) 0.7703(5) 0.0244(4) 0.037(2) Uani 1 1 d .
H39A H 0.5638 0.7190 0.0307 0.055 Uiso 1 1 calc R
H39B H 0.7346 0.7570 0.0110 0.055 Uiso 1 1 calc R
H39C H 0.5619 0.8079 -0.0177 0.055 Uiso 1 1 calc R
C40 C 1.0746(10) 0.2348(5) 0.4380(5) 0.032(2) Uani 1 1 d .
C41 C 1.0220(10) 0.2010(5) 0.3794(5) 0.038(2) Uani 1 1 d .
H41 H 0.9365 0.2337 0.3518 0.046 Uiso 1 1 calc R
C42 C 1.0942(11) 0.1195(4) 0.3610(5) 0.036(2) Uani 1 1 d .
H42 H 1.0538 0.0977 0.3219 0.043 Uiso 1 1 calc R
C43 C 1.2215(11) 0.0697(5) 0.3974(5) 0.038(2) Uani 1 1 d .
C44 C 1.2859(10) 0.1061(5) 0.4534(5) 0.037(2) Uani 1 1 d .
H44 H 1.3797 0.0754 0.4770 0.044 Uiso 1 1 calc R
C45 C 1.2105(10) 0.1864(4) 0.4728(5) 0.035(2) Uani 1 1 d .
H45 H 1.2522 0.2093 0.5109 0.042 Uiso 1 1 calc R
C46 C 1.2940(11) -0.0226(5) 0.3849(5) 0.042(2) Uani 1 1 d .
C47 C 1.2436(12) -0.0732(5) 0.4638(5) 0.050(3) Uani 1 1 d .
H47A H 1.2918 -0.0557 0.5049 0.075 Uiso 1 1 calc R
H47B H 1.2892 -0.1325 0.4581 0.075 Uiso 1 1 calc R
H47C H 1.1179 -0.0636 0.4781 0.075 Uiso 1 1 calc R
C48 C 1.2174(12) -0.0514(5) 0.3228(5) 0.055(3) Uani 1 1 d .
H48A H 1.2664 -0.1102 0.3166 0.082 Uiso 1 1 calc R
H48B H 1.2439 -0.0187 0.2728 0.082 Uiso 1 1 calc R
H48C H 1.0922 -0.0438 0.3390 0.082 Uiso 1 1 calc R
C49 C 1.4930(11) -0.0389(5) 0.3609(5) 0.048(2) Uani 1 1 d .
H49A H 1.5432 -0.0204 0.4008 0.073 Uiso 1 1 calc R
H49B H 1.5240 -0.0081 0.3103 0.073 Uiso 1 1 calc R
H49C H 1.5373 -0.0984 0.3564 0.073 Uiso 1 1 calc R
C50 C 0.9225(10) 0.3530(5) 0.8457(5) 0.040(2) Uani 1 1 d .
H50 H 1.0102 0.3438 0.8009 0.048 Uiso 1 1 calc R
C51 C 0.9243(11) 0.3112(5) 0.9180(5) 0.040(2) Uani 1 1 d .
H51 H 1.0147 0.2685 0.9328 0.048 Uiso 1 1 calc R
C52 C 0.7691(11) 0.3423(5) 0.9672(5) 0.042(2) Uani 1 1 d .
H52 H 0.7363 0.3233 1.0206 0.051 Uiso 1 1 calc R
C53 C 0.6726(12) 0.4049(5) 0.9253(5) 0.040(2) Uani 1 1 d .
H53 H 0.5628 0.4368 0.9445 0.048 Uiso 1 1 calc R

loop_
_atom_site_aniso_label
_atom_site_aniso_U_11
_atom_site_aniso_U_22
_atom_site_aniso_U_33
_atom_site_aniso_U_23
_atom_site_aniso_U_13
_atom_site_aniso_U_12
Cu1 0.0337(8) 0.0329(7) 0.0335(8) -0.0063(5) -0.0002(6) -0.0063(5)
O1 0.059(5) 0.046(4) 0.043(4) -0.006(3) 0.010(3) -0.013(3)
O2 0.044(4) 0.053(4) 0.048(4) -0.007(3) -0.008(3) -0.013(3)
N1 0.032(4) 0.033(4) 0.023(4) -0.007(3) -0.004(3) -0.008(3)
N2 0.032(4) 0.020(3) 0.032(4) -0.001(3) -0.007(3) 0.004(3)
N3 0.029(4) 0.037(4) 0.028(4) -0.006(3) -0.008(3) -0.009(3)
N4 0.030(5) 0.027(4) 0.041(5) -0.006(3) -0.005(3) 0.000(3)
N5 0.026(4) 0.039(4) 0.042(5) -0.009(3) -0.004(3) -0.011(3)
N6 0.043(5) 0.039(5) 0.045(5) -0.007(4) 0.001(4) -0.004(4)
C1 0.031(4) 0.037(4) 0.030(4) -0.012(4) 0.004(3) -0.012(3)
C2 0.020(4) 0.031(4) 0.032(4) 0.003(3) 0.000(3) -0.007(3)
C3 0.032(4) 0.031(4) 0.030(4) -0.009(3) 0.007(3) -0.010(3)
C4 0.028(4) 0.037(4) 0.037(4) -0.004(4) -0.002(4) -0.010(3)
C5 0.030(4) 0.031(4) 0.037(4) -0.009(3) 0.000(4) -0.005(3)
C6 0.028(4) 0.037(4) 0.039(4) -0.004(4) -0.002(4) -0.012(3)
C7 0.032(4) 0.035(4) 0.040(4) 0.001(4) 0.002(4) -0.010(3)
C8 0.023(4) 0.040(4) 0.038(4) 0.004(4) -0.008(4) -0.003(3)
C9 0.029(4) 0.032(4) 0.038(4) -0.007(4) -0.007(4) -0.012(3)
C10 0.029(4) 0.032(4) 0.035(4) -0.002(4) -0.002(3) -0.007(3)
C11 0.025(4) 0.038(4) 0.033(4) 0.001(4) -0.004(3) -0.014(3)
C12 0.032(4) 0.036(4) 0.039(4) -0.001(4) -0.005(4) -0.012(3)
C13 0.035(5) 0.037(4) 0.036(4) -0.010(4) -0.006(4) -0.009(3)
C14 0.024(4) 0.030(4) 0.036(4) -0.007(3) -0.004(3) -0.002(3)
C15 0.032(4) 0.031(4) 0.038(4) -0.009(4) -0.006(4) -0.005(3)
C16 0.028(4) 0.044(4) 0.042(5) -0.015(4) 0.000(4) -0.016(3)
C17 0.040(5) 0.040(4) 0.042(5) -0.006(4) -0.013(4) -0.010(4)
C18 0.038(5) 0.037(4) 0.035(4) 0.004(4) -0.006(4) -0.015(3)
C19 0.027(4) 0.031(4) 0.031(4) -0.003(3) -0.006(3) -0.006(3)
C20 0.029(5) 0.027(5) 0.025(5) -0.001(4) 0.006(4) -0.002(4)
C21 0.052(6) 0.035(5) 0.036(5) -0.002(4) -0.015(5) -0.010(4)
C22 0.044(6) 0.031(5) 0.032(5) -0.003(4) 0.002(4) -0.005(4)
C23 0.050(6) 0.036(5) 0.025(5) -0.009(4) -0.002(4) 0.006(4)
C24 0.053(7) 0.028(5) 0.041(6) -0.007(4) 0.003(5) -0.005(4)
C25 0.043(6) 0.031(5) 0.038(5) -0.004(4) 0.005(4) -0.011(4)
C26 0.042(6) 0.042(5) 0.037(6) -0.008(4) 0.002(4) 0.002(4)
C27 0.051(7) 0.042(5) 0.057(6) -0.020(5) -0.001(5) -0.004(5)
C28 0.109(10) 0.062(7) 0.041(6) -0.018(5) -0.024(6) 0.018(6)
C29 0.078(8) 0.036(5) 0.060(7) -0.013(5) 0.013(6) -0.009(5)
C30 0.027(5) 0.033(5) 0.042(6) -0.009(4) 0.003(4) -0.011(4)
C31 0.035(6) 0.032(5) 0.030(5) -0.006(4) 0.000(4) 0.003(4)
C32 0.033(5) 0.031(5) 0.046(6) -0.013(4) 0.000(4) -0.010(4)
C33 0.031(6) 0.036(5) 0.034(5) 0.002(4) -0.008(4) -0.006(4)
C34 0.035(6) 0.038(5) 0.040(6) -0.005(4) -0.009(4) -0.012(4)
C35 0.028(5) 0.026(5) 0.050(6) -0.001(4) -0.008(4) -0.002(4)
C36 0.043(6) 0.035(5) 0.042(6) -0.002(4) -0.004(4) -0.006(4)
C37 0.053(7) 0.045(5) 0.028(5) -0.005(4) -0.001(4) -0.004(4)
C38 0.062(7) 0.041(5) 0.049(6) 0.003(4) -0.020(5) -0.007(5)
C39 0.024(5) 0.045(5) 0.038(5) -0.002(4) 0.000(4) -0.004(4)
C40 0.020(5) 0.037(5) 0.041(5) -0.006(4) -0.001(4) -0.010(4)
C41 0.033(6) 0.044(5) 0.040(6) -0.008(4) -0.001(4) -0.015(4)
C42 0.046(6) 0.026(5) 0.038(5) -0.003(4) -0.005(4) -0.015(4)
C43 0.035(6) 0.042(5) 0.039(5) -0.007(4) 0.002(4) -0.021(4)
C44 0.021(5) 0.037(5) 0.050(6) -0.004(4) -0.002(4) -0.004(4)
C45 0.029(6) 0.036(5) 0.042(5) -0.007(4) -0.005(4) -0.007(4)
C46 0.040(6) 0.040(5) 0.047(6) -0.005(4) -0.012(5) -0.004(4)
C47 0.055(7) 0.039(5) 0.053(6) 0.003(5) -0.006(5) -0.010(5)
C48 0.074(8) 0.037(5) 0.056(6) -0.003(5) -0.010(6) -0.018(5)
C49 0.057(7) 0.036(5) 0.048(6) -0.016(4) 0.006(5) -0.008(4)
C50 0.017(5) 0.044(5) 0.059(6) -0.019(5) -0.011(4) 0.006(4)
C51 0.039(6) 0.038(5) 0.046(6) 0.009(5) -0.020(5) -0.008(4)
C52 0.041(6) 0.048(6) 0.035(5) 0.002(4) -0.001(5) -0.010(5)
C53 0.046(6) 0.032(5) 0.047(6) -0.019(4) 0.000(5) -0.016(4)

loop_
_atom_type_symbol
_atom_type_description
_atom_type_scat_dispersion_real
_atom_type_scat_dispersion_imag
_atom_type_scat_source
C C 0.0181 0.0091 'International Tables Vol C Tables 4.2.6.8 and 6.1.1.4'
H H 0.0000 0.0000 'International Tables Vol C Tables 4.2.6.8 and 6.1.1.4'
N N 0.0311 0.0180 'International Tables Vol C Tables 4.2.6.8 and 6.1.1.4'
O O 0.0492 0.0322 'International Tables Vol C Tables 4.2.6.8 and 6.1.1.4'
Cu Cu -1.9646 0.5888 'International Tables Vol C Tables 4.2.6.8 and 6.1.1.4'
Cl Cl 0.3639 0.7018 'International Tables Vol C Tables 4.2.6.8 and 6.1.1.4'

loop_
_geom_angle_atom_site_label_1
_geom_angle_atom_site_label_2
_geom_angle_atom_site_label_3
_geom_angle
N2 Cu1 N4 168.8(3)
N2 Cu1 N1 91.3(3)
N4 Cu1 N1 81.3(3)
N2 Cu1 N3 97.5(3)
N4 Cu1 N3 91.4(3)
N1 Cu1 N3 166.4(3)
C1 N1 C4 109.2(6)
C1 N1 Cu1 115.8(5)
C4 N1 Cu1 129.9(5)
C9 N2 C6 106.2(6)
C9 N2 Cu1 123.3(5)
C6 N2 Cu1 124.9(5)
C14 N3 C11 106.7(6)
C14 N3 Cu1 126.2(5)
C11 N3 Cu1 122.5(5)
C19 N4 C16 108.9(6)
C19 N4 Cu1 115.8(5)
C16 N4 Cu1 130.2(6)
C53 N5 C2 128.3(7)
C53 N5 C50 107.7(7)
C2 N5 C50 123.6(7)
O1 N6 O2 122.9(7)
O1 N6 C3 119.6(7)
O2 N6 C3 117.5(7)
N1 C1 C2 109.7(6)
N1 C1 C19 111.6(7)
C2 C1 C19 138.6(8)
C3 C2 C1 105.8(7)
C3 C2 N5 129.7(7)
C1 C2 N5 124.5(7)
C2 C3 C4 109.1(7)
C2 C3 N6 124.4(7)
C4 C3 N6 124.9(7)
N1 C4 C5 120.4(7)
N1 C4 C3 106.0(6)
C5 C4 C3 133.4(7)
C4 C5 C6 121.7(7)
C4 C5 C20 120.1(7)
C6 C5 C20 118.1(7)
C5 C6 C7 126.6(7)
C5 C6 N2 125.2(7)
C7 C6 N2 108.1(7)
C8 C7 C6 109.2(7)
C8 C7 H7 125.4
C6 C7 H7 125.4
C7 C8 C9 107.2(7)
C7 C8 H8 126.4
C9 C8 H8 126.4
N2 C9 C10 123.3(7)
N2 C9 C8 109.3(7)
C10 C9 C8 127.2(7)
C11 C10 C9 125.1(7)
C11 C10 C30 120.0(7)
C9 C10 C30 114.9(6)
C10 C11 N3 123.8(7)
C10 C11 C12 127.8(7)
N3 C11 C12 108.4(6)
C13 C12 C11 106.9(7)
C13 C12 H12 126.6
C11 C12 H12 126.6
C12 C13 C14 108.7(7)
C12 C13 H13 125.6
C14 C13 H13 125.6
N3 C14 C13 109.2(7)
N3 C14 C15 122.7(7)
C13 C14 C15 127.9(7)
C16 C15 C14 123.2(7)
C16 C15 C40 117.5(7)
C14 C15 C40 119.2(7)
N4 C16 C15 121.1(8)
N4 C16 C17 107.4(7)
C15 C16 C17 131.3(7)
C18 C17 C16 109.0(7)
C18 C17 H17 125.5
C16 C17 H17 125.5
C17 C18 C19 106.8(7)
C17 C18 H18 126.6
C19 C18 H18 126.6
N4 C19 C1 112.2(7)
N4 C19 C18 108.0(7)
C1 C19 C18 139.3(8)
C21 C20 C25 117.2(7)
C21 C20 C5 120.4(7)
C25 C20 C5 122.4(7)
C22 C21 C20 121.8(8)
C22 C21 H21 119.1
C20 C21 H21 119.1
C21 C22 C23 121.2(8)
C21 C22 H22 119.4
C23 C22 H22 119.4
C24 C23 C22 116.5(7)
C24 C23 C26 122.4(8)
C22 C23 C26 121.1(8)
C23 C24 C25 122.7(8)
C23 C24 H24 118.6
C25 C24 H24 118.6
C24 C25 C20 120.6(8)
C24 C25 H25 119.7
C20 C25 H25 119.7
C28 C26 C27 109.6(8)
C28 C26 C23 108.7(7)
C27 C26 C23 112.3(7)
C28 C26 C29 107.8(8)
C27 C26 C29 107.9(7)
C23 C26 C29 110.5(7)
C26 C27 H27A 109.5
C26 C27 H27B 109.5
H27A C27 H27B 109.5
C26 C27 H27C 109.5
H27A C27 H27C 109.5
H27B C27 H27C 109.5
C26 C28 H28A 109.5
C26 C28 H28B 109.5
H28A C28 H28B 109.5
C26 C28 H28C 109.5
H28A C28 H28C 109.5
H28B C28 H28C 109.5
C26 C29 H29A 109.5
C26 C29 H29B 109.5
H29A C29 H29B 109.5
C26 C29 H29C 109.5
H29A C29 H29C 109.5
H29B C29 H29C 109.5
C35 C30 C31 116.5(7)
C35 C30 C10 123.6(7)
C31 C30 C10 119.9(7)
C32 C31 C30 122.3(8)
C32 C31 H31 118.9
C30 C31 H31 118.9
C31 C32 C33 122.0(7)
C31 C32 H32 119.0
C33 C32 H32 119.0
C32 C33 C34 116.1(7)
C32 C33 C36 123.8(7)
C34 C33 C36 120.0(7)
C35 C34 C33 120.8(7)
C35 C34 H34 119.6
C33 C34 H34 119.6
C30 C35 C34 122.1(7)
C30 C35 H35 118.9
C34 C35 H35 118.9
C38 C36 C33 112.1(7)
C38 C36 C39 110.0(7)
C33 C36 C39 112.2(6)
C38 C36 C37 106.8(7)
C33 C36 C37 106.9(7)
C39 C36 C37 108.6(7)
C36 C37 H37A 109.5
C36 C37 H37B 109.5
H37A C37 H37B 109.5
C36 C37 H37C 109.5
H37A C37 H37C 109.5
H37B C37 H37C 109.5
C36 C38 H38A 109.5
C36 C38 H38B 109.5
H38A C38 H38B 109.5
C36 C38 H38C 109.5
H38A C38 H38C 109.5
H38B C38 H38C 109.5
C36 C39 H39A 109.5
C36 C39 H39B 109.5
H39A C39 H39B 109.5
C36 C39 H39C 109.5
H39A C39 H39C 109.5
H39B C39 H39C 109.5
C41 C40 C45 117.6(7)
C41 C40 C15 123.5(7)
C45 C40 C15 118.5(7)
C40 C41 C42 120.6(8)
C40 C41 H41 119.7
C42 C41 H41 119.7
C43 C42 C41 122.6(8)
C43 C42 H42 118.7
C41 C42 H42 118.7
C42 C43 C44 117.2(7)
C42 C43 C46 124.8(7)
C44 C43 C46 118.0(8)
C45 C44 C43 119.7(8)
C45 C44 H44 120.1
C43 C44 H44 120.1
C44 C45 C40 122.1(8)
C44 C45 H45 119.0
C40 C45 H45 119.0
C48 C46 C43 111.8(7)
C48 C46 C47 108.0(7)
C43 C46 C47 107.3(7)
C48 C46 C49 109.1(7)
C43 C46 C49 110.7(7)
C47 C46 C49 109.8(7)
C46 C47 H47A 109.5
C46 C47 H47B 109.5
H47A C47 H47B 109.5
C46 C47 H47C 109.5
H47A C47 H47C 109.5
H47B C47 H47C 109.5
C46 C48 H48A 109.5
C46 C48 H48B 109.5
H48A C48 H48B 109.5
C46 C48 H48C 109.5
H48A C48 H48C 109.5
H48B C48 H48C 109.5
C46 C49 H49A 109.5
C46 C49 H49B 109.5
H49A C49 H49B 109.5
C46 C49 H49C 109.5
H49A C49 H49C 109.5
H49B C49 H49C 109.5
C51 C50 N5 107.9(8)
C51 C50 H50 126.1
N5 C50 H50 126.1
C50 C51 C52 108.3(7)
C50 C51 H51 125.9
C52 C51 H51 125.9
C53 C52 C51 108.8(8)
C53 C52 H52 125.6
C51 C52 H52 125.6
C52 C53 N5 107.4(7)
C52 C53 H53 126.3
N5 C53 H53 126.3

loop_
_geom_bond_atom_site_label_1
_geom_bond_atom_site_label_2
_geom_bond_distance
Cu1 N2 1.879(5)
Cu1 N4 1.888(6)
Cu1 N1 1.902(6)
Cu1 N3 1.906(6)
O1 N6 1.228(8)
O2 N6 1.240(8)
N1 C1 1.359(9)
N1 C4 1.371(9)
N2 C9 1.396(9)
N2 C6 1.418(9)
N3 C14 1.398(9)
N3 C11 1.404(9)
N4 C19 1.362(9)
N4 C16 1.384(9)
N5 C53 1.402(10)
N5 C2 1.406(9)
N5 C50 1.420(9)
N6 C3 1.451(9)
C1 C2 1.400(10)
C1 C19 1.414(10)
C2 C3 1.376(9)
C3 C4 1.427(10)
C4 C5 1.399(10)
C5 C6 1.400(10)
C5 C20 1.492(10)
C6 C7 1.413(10)
C7 C8 1.363(10)
C7 H7 0.9500
C8 C9 1.427(10)
C8 H8 0.9500
C9 C10 1.411(10)
C10 C11 1.395(10)
C10 C30 1.475(10)
C11 C12 1.437(10)
C12 C13 1.380(10)
C12 H12 0.9500
C13 C14 1.400(10)
C13 H13 0.9500
C14 C15 1.431(10)
C15 C16 1.389(10)
C15 C40 1.474(10)
C16 C17 1.413(10)
C17 C18 1.358(10)
C17 H17 0.9500
C18 C19 1.442(10)
C18 H18 0.9500
C20 C21 1.393(10)
C20 C25 1.401(10)
C21 C22 1.371(10)
C21 H21 0.9500
C22 C23 1.420(10)
C22 H22 0.9500
C23 C24 1.371(11)
C23 C26 1.538(10)
C24 C25 1.385(10)
C24 H24 0.9500
C25 H25 0.9500
C26 C28 1.528(11)
C26 C27 1.528(11)
C26 C29 1.551(12)
C27 H27A 0.9800
C27 H27B 0.9800
C27 H27C 0.9800
C28 H28A 0.9800
C28 H28B 0.9800
C28 H28C 0.9800
C29 H29A 0.9800
C29 H29B 0.9800
C29 H29C 0.9800
C30 C35 1.390(10)
C30 C31 1.402(10)
C31 C32 1.372(10)
C31 H31 0.9500
C32 C33 1.409(10)
C32 H32 0.9500
C33 C34 1.421(10)
C33 C36 1.532(10)
C34 C35 1.398(10)
C34 H34 0.9500
C35 H35 0.9500
C36 C38 1.519(11)
C36 C39 1.534(10)
C36 C37 1.562(11)
C37 H37A 0.9800
C37 H37B 0.9800
C37 H37C 0.9800
C38 H38A 0.9800
C38 H38B 0.9800
C38 H38C 0.9800
C39 H39A 0.9800
C39 H39B 0.9800
C39 H39C 0.9800
C40 C41 1.396(10)
C40 C45 1.403(10)
C41 C42 1.398(10)
C41 H41 0.9500
C42 C43 1.375(10)
C42 H42 0.9500
C43 C44 1.439(11)
C43 C46 1.538(11)
C44 C45 1.391(10)
C44 H44 0.9500
C45 H45 0.9500
C46 C48 1.517(11)
C46 C47 1.551(11)
C46 C49 1.552(11)
C47 H47A 0.9800
C47 H47B 0.9800
C47 H47C 0.9800
C48 H48A 0.9800
C48 H48B 0.9800
C48 H48C 0.9800
C49 H49A 0.9800
C49 H49B 0.9800
C49 H49C 0.9800
C50 C51 1.362(10)
C50 H50 0.9500
C51 C52 1.409(11)
C51 H51 0.9500
C52 C53 1.377(11)
C52 H52 0.9500
C53 H53 0.9500

loop_
_geom_torsion_atom_site_label_1
_geom_torsion_atom_site_label_2
_geom_torsion_atom_site_label_3
_geom_torsion_atom_site_label_4
_geom_torsion
N2 Cu1 N1 C1 -165.3(6)
N4 Cu1 N1 C1 6.1(5)
N3 Cu1 N1 C1 64.3(14)
N2 Cu1 N1 C4 -13.8(7)
N4 Cu1 N1 C4 157.7(7)
N3 Cu1 N1 C4 -144.2(10)
N4 Cu1 N2 C9 151.0(13)
N1 Cu1 N2 C9 -160.3(6)
N3 Cu1 N2 C9 9.3(6)
N4 Cu1 N2 C6 -59.4(18)
N1 Cu1 N2 C6 -10.6(6)
N3 Cu1 N2 C6 158.9(6)
N2 Cu1 N3 C14 162.4(6)
N4 Cu1 N3 C14 -10.7(7)
N1 Cu1 N3 C14 -67.8(14)
N2 Cu1 N3 C11 9.9(6)
N4 Cu1 N3 C11 -163.2(6)
N1 Cu1 N3 C11 139.7(11)
N2 Cu1 N4 C19 55.3(18)
N1 Cu1 N4 C19 5.8(6)
N3 Cu1 N4 C19 -162.7(6)
N2 Cu1 N4 C16 -153.4(13)
N1 Cu1 N4 C16 157.1(8)
N3 Cu1 N4 C16 -11.4(7)
C4 N1 C1 C2 3.6(9)
Cu1 N1 C1 C2 160.8(5)
C4 N1 C1 C19 -173.4(7)
Cu1 N1 C1 C19 -16.1(9)
N1 C1 C2 C3 -3.0(9)
C19 C1 C2 C3 172.7(10)
N1 C1 C2 N5 177.5(7)
C19 C1 C2 N5 -6.8(16)
C53 N5 C2 C3 44.8(13)
C50 N5 C2 C3 -143.4(8)
C53 N5 C2 C1 -135.8(8)
C50 N5 C2 C1 36.0(11)
C1 C2 C3 C4 1.3(9)
N5 C2 C3 C4 -179.2(7)
C1 C2 C3 N6 -164.8(7)
N5 C2 C3 N6 14.6(14)
O1 N6 C3 C2 -56.2(12)
O2 N6 C3 C2 125.0(8)
O1 N6 C3 C4 139.8(8)
O2 N6 C3 C4 -39.0(11)
C1 N1 C4 C5 -179.8(7)
Cu1 N1 C4 C5 27.2(11)
C1 N1 C4 C3 -2.6(9)
Cu1 N1 C4 C3 -155.6(5)
C2 C3 C4 N1 0.7(9)
N6 C3 C4 N1 166.8(7)
C2 C3 C4 C5 177.4(9)
N6 C3 C4 C5 -16.5(15)
N1 C4 C5 C6 -13.8(12)
C3 C4 C5 C6 169.9(8)
N1 C4 C5 C20 164.1(7)
C3 C4 C5 C20 -12.1(14)
C4 C5 C6 C7 165.6(8)
C20 C5 C6 C7 -12.4(13)
C4 C5 C6 N2 -11.6(13)
C20 C5 C6 N2 170.4(7)
C9 N2 C6 C5 177.9(8)
Cu1 N2 C6 C5 24.0(11)
C9 N2 C6 C7 0.3(8)
Cu1 N2 C6 C7 -153.6(5)
C5 C6 C7 C8 -177.0(8)
N2 C6 C7 C8 0.6(9)
C6 C7 C8 C9 -1.2(9)
C6 N2 C9 C10 -176.2(7)
Cu1 N2 C9 C10 -21.8(11)
C6 N2 C9 C8 -1.0(8)
Cu1 N2 C9 C8 153.4(5)
C7 C8 C9 N2 1.4(9)
C7 C8 C9 C10 176.3(8)
N2 C9 C10 C11 14.1(13)
C8 C9 C10 C11 -160.1(8)
N2 C9 C10 C30 -166.6(7)
C8 C9 C10 C30 19.2(12)
C9 C10 C11 N3 8.0(13)
C30 C10 C11 N3 -171.3(7)
C9 C10 C11 C12 -170.8(8)
C30 C10 C11 C12 10.0(13)
C14 N3 C11 C10 -176.4(8)
Cu1 N3 C11 C10 -19.3(11)
C14 N3 C11 C12 2.6(8)
Cu1 N3 C11 C12 159.7(5)
C10 C11 C12 C13 177.6(8)
N3 C11 C12 C13 -1.3(9)
C11 C12 C13 C14 -0.5(9)
C11 N3 C14 C13 -2.9(9)
Cu1 N3 C14 C13 -158.9(5)
C11 N3 C14 C15 -179.9(7)
Cu1 N3 C14 C15 24.1(11)
C12 C13 C14 N3 2.2(9)
C12 C13 C14 C15 178.9(8)
N3 C14 C15 C16 -15.1(13)
C13 C14 C15 C16 168.6(8)
N3 C14 C15 C40 164.8(7)
C13 C14 C15 C40 -11.6(13)
C19 N4 C16 C15 173.9(7)
Cu1 N4 C16 C15 21.1(12)
C19 N4 C16 C17 -0.7(9)
Cu1 N4 C16 C17 -153.5(6)
C14 C15 C16 N4 -7.3(13)
C40 C15 C16 N4 172.8(7)
C14 C15 C16 C17 165.8(8)
C40 C15 C16 C17 -14.0(14)
N4 C16 C17 C18 0.7(10)
C15 C16 C17 C18 -173.1(9)
C16 C17 C18 C19 -0.5(10)
C16 N4 C19 C1 -173.1(7)
Cu1 N4 C19 C1 -16.0(9)
C16 N4 C19 C18 0.4(9)
Cu1 N4 C19 C18 157.5(5)
N1 C1 C19 N4 20.3(10)
C2 C1 C19 N4 -155.4(9)
N1 C1 C19 C18 -150.2(10)
C2 C1 C19 C18 34.2(18)
C17 C18 C19 N4 0.1(9)
C17 C18 C19 C1 170.8(10)
C4 C5 C20 C21 -48.9(11)
C6 C5 C20 C21 129.1(9)
C4 C5 C20 C25 128.5(9)
C6 C5 C20 C25 -53.4(11)
C25 C20 C21 C22 -0.1(12)
C5 C20 C21 C22 177.5(8)
C20 C21 C22 C23 0.4(13)
C21 C22 C23 C24 1.2(13)
C21 C22 C23 C26 -176.7(8)
C22 C23 C24 C25 -3.3(13)
C26 C23 C24 C25 174.5(8)
C23 C24 C25 C20 3.9(14)
C21 C20 C25 C24 -2.0(12)
C5 C20 C25 C24 -179.5(8)
C24 C23 C26 C28 -107.9(10)
C22 C23 C26 C28 69.9(11)
C24 C23 C26 C27 13.5(12)
C22 C23 C26 C27 -168.7(8)
C24 C23 C26 C29 134.1(9)
C22 C23 C26 C29 -48.2(11)
C11 C10 C30 C35 48.7(12)
C9 C10 C30 C35 -130.6(8)
C11 C10 C30 C31 -132.9(8)
C9 C10 C30 C31 47.8(10)
C35 C30 C31 C32 2.3(11)
C10 C30 C31 C32 -176.2(7)
C30 C31 C32 C33 1.5(12)
C31 C32 C33 C34 -2.5(12)
C31 C32 C33 C36 173.3(7)
C32 C33 C34 C35 -0.3(11)
C36 C33 C34 C35 -176.2(7)
C31 C30 C35 C34 -5.1(12)
C10 C30 C35 C34 173.4(7)
C33 C34 C35 C30 4.2(12)
C32 C33 C36 C38 18.8(11)
C34 C33 C36 C38 -165.6(8)
C32 C33 C36 C39 143.2(8)
C34 C33 C36 C39 -41.2(10)
C32 C33 C36 C37 -97.9(9)
C34 C33 C36 C37 77.7(9)
C16 C15 C40 C41 130.2(9)
C14 C15 C40 C41 -49.7(12)
C16 C15 C40 C45 -41.9(11)
C14 C15 C40 C45 138.3(8)
C45 C40 C41 C42 4.8(12)
C15 C40 C41 C42 -167.3(7)
C40 C41 C42 C43 -1.6(12)
C41 C42 C43 C44 -3.2(12)
C41 C42 C43 C46 174.2(8)
C42 C43 C44 C45 4.7(12)
C46 C43 C44 C45 -172.9(7)
C43 C44 C45 C40 -1.6(12)
C41 C40 C45 C44 -3.2(12)
C15 C40 C45 C44 169.3(7)
C42 C43 C46 C48 4.1(12)
C44 C43 C46 C48 -178.5(7)
C42 C43 C46 C47 -114.2(9)
C44 C43 C46 C47 63.2(10)
C42 C43 C46 C49 126.0(9)
C44 C43 C46 C49 -56.6(10)
C53 N5 C50 C51 -1.0(9)
C2 N5 C50 C51 -174.2(7)
N5 C50 C51 C52 1.3(9)
C50 C51 C52 C53 -1.3(10)
C51 C52 C53 N5 0.6(9)
C2 N5 C53 C52 173.0(7)
C50 N5 C53 C52 0.2(9)

loop_
_platon_squeeze_void_nr
_platon_squeeze_void_average_x
_platon_squeeze_void_average_y
_platon_squeeze_void_average_z
_platon_squeeze_void_volume
_platon_squeeze_void_count_electrons
_platon_squeeze_void_content
1 0.000 0.500 0.000 131 65 ' '
2 0.446 0.116 0.170 15 2 ' '
3 0.553 0.884 0.830 15 2 ' '
